data_4348898
loop_
_publ_author_name
'Sun, Lin'
'Zhang, Sheng'
'Qiao, Chengfang'
'Chen, Sanping'
'Yin, Bing'
'Wang, Wenyuan'
'Wei, Qing'
'Xie, Gang'
'Gao, Shengli'

_publ_section_title
;
 Fine-Tuning of the Coordination Environment To Regulate the Magnetic
 Behavior in Solvent/Anion-Dependent Dy<sup>III</sup> Compounds:
 Synthesis, Structure, Magnetism, and Ab Initio Calculations.
;
_journal_issue 20
_journal_name_full 'Inorganic chemistry'
_journal_page_first 10587
_journal_page_last 10596
_journal_paper_doi 10.1021/acs.inorgchem.6b01803
_journal_volume 55
_journal_year 2016
_chemical_formula_moiety 'C12 H18 Dy N6 O8, N O3, H2 O'
_chemical_formula_sum 'C12 H20 Dy N7 O12'
_chemical_formula_weight 616.85
_space_group_IT_number 14
_space_group_name_Hall '-P 2ybc'
_space_group_name_H-M_alt 'P 1 21/c 1'
_symmetry_cell_setting monoclinic
_symmetry_space_group_name_H-M 'P 1 21/c 1'
_atom_sites_solution_hydrogens geom
_atom_sites_solution_primary direct
_atom_sites_solution_secondary difmap
_audit_creation_method SHELXL-97
_cell_angle_alpha 90.00
_cell_angle_beta 101.940(2)
_cell_angle_gamma 90.00
_cell_formula_units_Z 4
_cell_length_a 7.6971(9)
_cell_length_b 20.910(3)
_cell_length_c 13.1939(15)
_cell_measurement_reflns_used 3282
_cell_measurement_temperature 296(2)
_cell_measurement_theta_max 25.11
_cell_measurement_theta_min 2.51
_cell_volume 2077.6(5)
_computing_structure_refinement 'SHELXL-97 (Sheldrick, 2008)'
_computing_structure_solution 'SHELXS-97 (Sheldrick, 2008)'
_diffrn_ambient_temperature 296(2)
_diffrn_measured_fraction_theta_full 0.987
_diffrn_measured_fraction_theta_max 0.987
_diffrn_measurement_device_type 'Bruker APEX-II CCD'
_diffrn_measurement_method '\f and \w scans'
_diffrn_radiation_monochromator graphite
_diffrn_radiation_source 'fine-focus sealed tube'
_diffrn_radiation_type MoK\a
_diffrn_radiation_wavelength 0.71073
_diffrn_reflns_av_R_equivalents 0.0364
_diffrn_reflns_av_sigmaI/netI 0.0472
_diffrn_reflns_limit_h_max 9
_diffrn_reflns_limit_h_min -9
_diffrn_reflns_limit_k_max 26
_diffrn_reflns_limit_k_min -26
_diffrn_reflns_limit_l_max 16
_diffrn_reflns_limit_l_min -6
_diffrn_reflns_number 11474
_diffrn_reflns_theta_full 26.68
_diffrn_reflns_theta_max 26.68
_diffrn_reflns_theta_min 1.85
_exptl_absorpt_coefficient_mu 3.673
_exptl_absorpt_correction_T_max 0.5420
_exptl_absorpt_correction_T_min 0.4261
_exptl_absorpt_correction_type none
_exptl_crystal_colour yellow
_exptl_crystal_density_diffrn 1.972
_exptl_crystal_density_method 'not measured'
_exptl_crystal_description block
_exptl_crystal_F_000 1212
_exptl_crystal_size_max 0.28
_exptl_crystal_size_mid 0.20
_exptl_crystal_size_min 0.19
_refine_diff_density_max 1.857
_refine_diff_density_min -0.865
_refine_diff_density_rms 0.143
_refine_ls_extinction_method none
_refine_ls_goodness_of_fit_ref 1.058
_refine_ls_hydrogen_treatment mixed
_refine_ls_matrix_type full
_refine_ls_number_parameters 289
_refine_ls_number_reflns 4341
_refine_ls_number_restraints 0
_refine_ls_restrained_S_all 1.058
_refine_ls_R_factor_all 0.0465
_refine_ls_R_factor_gt 0.0357
_refine_ls_shift/su_max 0.001
_refine_ls_shift/su_mean 0.000
_refine_ls_structure_factor_coef Fsqd
_refine_ls_weighting_details 'calc w=1/[\s^2^(Fo^2^)+(0.0470P)^2^+4.3430P] where P=(Fo^2^+2Fc^2^)/3'
_refine_ls_weighting_scheme calc
_refine_ls_wR_factor_gt 0.0898
_refine_ls_wR_factor_ref 0.1007
_reflns_number_gt 3560
_reflns_number_total 4341
_reflns_threshold_expression >2sigma(I)
_cod_data_source_file ic6b01803_si_004.cif
_cod_data_source_block a
_cod_original_cell_volume 2077.5(4)
_cod_original_sg_symbol_H-M 'P 21/c'
_cod_database_code 4348898

loop_
_symmetry_equiv_pos_as_xyz
'x, y, z'
'-x, y+1/2, -z+1/2'
'-x, -y, -z'
'x, -y-1/2, z-1/2'

loop_
_atom_site_label
_atom_site_type_symbol
_atom_site_fract_x
_atom_site_fract_y
_atom_site_fract_z
_atom_site_U_iso_or_equiv
_atom_site_adp_type
_atom_site_occupancy
_atom_site_symmetry_multiplicity
_atom_site_calc_flag
_atom_site_refinement_flags
C1 C 0.2091(10) 0.4939(3) 0.1233(5) 0.0472(17) Uani 1 1 d .
H1 H 0.2177 0.4568 0.0857 0.057 Uiso 1 1 calc R
C2 C 0.1922(10) 0.5525(4) 0.0716(5) 0.0529(19) Uani 1 1 d .
H2 H 0.1906 0.5539 0.0010 0.063 Uiso 1 1 calc R
C3 C 0.1782(11) 0.6076(4) 0.1241(6) 0.055(2) Uani 1 1 d .
H3 H 0.1671 0.6470 0.0908 0.066 Uiso 1 1 calc R
C4 C 0.1810(10) 0.6028(3) 0.2287(6) 0.0497(18) Uani 1 1 d .
H4 H 0.1692 0.6393 0.2670 0.060 Uiso 1 1 calc R
C5 C 0.2012(8) 0.5437(3) 0.2763(5) 0.0315(13) Uani 1 1 d .
C6 C 0.2113(7) 0.5354(3) 0.3904(4) 0.0273(12) Uani 1 1 d .
C7 C 0.2813(7) 0.4125(3) 0.5607(4) 0.0263(12) Uani 1 1 d .
C8 C 0.3067(7) 0.3981(3) 0.6736(4) 0.0260(12) Uani 1 1 d .
C9 C 0.2651(9) 0.4420(3) 0.7439(5) 0.0375(15) Uani 1 1 d .
H9 H 0.2169 0.4816 0.7219 0.045 Uiso 1 1 calc R
C10 C 0.2970(11) 0.4253(4) 0.8467(5) 0.054(2) Uani 1 1 d .
H10 H 0.2715 0.4541 0.8954 0.065 Uiso 1 1 calc R
C11 C 0.3661(12) 0.3667(4) 0.8779(6) 0.054(2) Uani 1 1 d .
H11 H 0.3868 0.3564 0.9479 0.065 Uiso 1 1 calc R
C12 C 0.3760(9) 0.3400(3) 0.7119(5) 0.0391(15) Uani 1 1 d .
H12 H 0.4042 0.3103 0.6654 0.047 Uiso 1 1 calc R
Dy1 Dy 0.26072(3) 0.381871(12) 0.323427(19) 0.02428(10) Uani 1 1 d .
N1 N 0.2133(7) 0.4891(2) 0.2250(4) 0.0329(11) Uani 1 1 d .
N7 N -0.1139(6) 0.3967(2) 0.2177(4) 0.0316(11) Uani 1 1 d .
N2 N 0.1762(8) 0.5855(2) 0.4459(4) 0.0473(15) Uani 1 1 d .
H2A H 0.1808 0.5815 0.5113 0.057 Uiso 1 1 calc R
H2B H 0.1490 0.6218 0.4162 0.057 Uiso 1 1 calc R
N3 N 0.2538(6) 0.4782(2) 0.4262(3) 0.0258(10) Uani 1 1 d .
N4 N 0.2739(6) 0.4729(2) 0.5353(3) 0.0272(10) Uani 1 1 d .
N5 N 0.4048(8) 0.3239(3) 0.8117(4) 0.0467(14) Uani 1 1 d .
N6 N 0.2715(12) 0.7462(3) 0.8756(7) 0.073(2) Uani 1 1 d .
O1 O 0.2710(6) 0.36530(18) 0.4974(3) 0.0332(10) Uani 1 1 d .
O2 O -0.0591(5) 0.4088(2) 0.3134(3) 0.0366(10) Uani 1 1 d .
O3 O -0.2690(6) 0.4070(3) 0.1760(4) 0.0502(13) Uani 1 1 d .
O4 O -0.0037(6) 0.37510(19) 0.1695(3) 0.0363(10) Uani 1 1 d .
O5 O 0.3449(6) 0.3451(2) 0.1666(3) 0.0407(11) Uani 1 1 d .
H5A H 0.4556 0.3372 0.1791 0.061 Uiso 1 1 d R
H5B H 0.2876 0.3112 0.1455 0.061 Uiso 1 1 d R
O6 O 0.1089(6) 0.28068(19) 0.3189(3) 0.0402(10) Uani 1 1 d .
H6A H 0.0235 0.2844 0.3503 0.060 Uiso 1 1 d R
H6B H 0.0686 0.2700 0.2563 0.060 Uiso 1 1 d R
O7 O 0.4787(6) 0.2992(2) 0.3726(3) 0.0422(11) Uani 1 1 d .
H7A H 0.5761 0.3160 0.4032 0.063 Uiso 1 1 d R
H7B H 0.4427 0.2732 0.4133 0.063 Uiso 1 1 d R
O8 O 0.5449(5) 0.4286(2) 0.3395(3) 0.0401(10) Uani 1 1 d .
H8A H 0.5730 0.4292 0.2805 0.060 Uiso 1 1 d R
H8B H 0.5421 0.4667 0.3617 0.060 Uiso 1 1 d R
O9 O 0.1318(16) 0.7750(3) 0.8923(9) 0.166(5) Uani 1 1 d .
O10 O 0.4124(12) 0.7330(4) 0.9297(7) 0.131(4) Uani 1 1 d .
O11 O 0.2630(13) 0.7326(4) 0.7823(7) 0.122(3) Uani 1 1 d .
O12 O 0.1364(7) 0.2635(2) 0.0264(4) 0.0532(13) Uani 1 1 d .
H12A H 0.2296 0.2438 0.0189 0.080 Uiso 1 1 d R
H12B H 0.0554 0.2365 0.0303 0.080 Uiso 1 1 d R

loop_
_atom_site_aniso_label
_atom_site_aniso_U_11
_atom_site_aniso_U_22
_atom_site_aniso_U_33
_atom_site_aniso_U_23
_atom_site_aniso_U_13
_atom_site_aniso_U_12
C1 0.070(5) 0.043(4) 0.028(4) 0.003(3) 0.009(3) -0.004(3)
C2 0.070(5) 0.061(5) 0.029(4) 0.014(3) 0.013(3) -0.003(4)
C3 0.076(5) 0.047(4) 0.039(4) 0.021(3) 0.004(4) 0.001(4)
C4 0.067(5) 0.030(3) 0.051(5) 0.008(3) 0.008(4) 0.002(3)
C5 0.036(3) 0.030(3) 0.028(3) 0.003(3) 0.004(3) -0.005(2)
C6 0.032(3) 0.023(3) 0.025(3) -0.002(2) 0.000(2) 0.000(2)
C7 0.026(3) 0.028(3) 0.024(3) -0.001(2) 0.006(2) 0.003(2)
C8 0.029(3) 0.028(3) 0.022(3) 0.000(2) 0.007(2) 0.001(2)
C9 0.057(4) 0.031(3) 0.029(3) 0.003(3) 0.019(3) 0.007(3)
C10 0.092(6) 0.042(4) 0.034(4) -0.002(3) 0.025(4) 0.004(4)
C11 0.088(6) 0.049(4) 0.026(4) 0.010(3) 0.015(4) -0.009(4)
C12 0.056(4) 0.024(3) 0.034(3) 0.001(3) 0.004(3) -0.003(3)
Dy1 0.02956(16) 0.02276(15) 0.02074(15) -0.00236(11) 0.00571(11) -0.00033(10)
N1 0.044(3) 0.028(3) 0.026(3) 0.002(2) 0.005(2) -0.004(2)
N7 0.031(3) 0.027(3) 0.036(3) 0.000(2) 0.005(2) 0.001(2)
N2 0.079(4) 0.027(3) 0.033(3) -0.001(2) 0.005(3) 0.012(3)
N3 0.037(3) 0.021(2) 0.018(2) 0.0016(18) 0.005(2) 0.0022(19)
N4 0.036(3) 0.025(2) 0.019(2) -0.0020(19) 0.003(2) 0.003(2)
N5 0.066(4) 0.036(3) 0.037(3) 0.012(3) 0.008(3) -0.003(3)
N6 0.095(6) 0.044(4) 0.075(6) -0.008(4) 0.005(5) -0.016(4)
O1 0.054(3) 0.022(2) 0.024(2) -0.0019(16) 0.0088(19) 0.0015(18)
O2 0.037(2) 0.044(2) 0.029(2) -0.009(2) 0.0061(19) 0.003(2)
O3 0.035(3) 0.064(3) 0.049(3) -0.009(2) 0.001(2) 0.010(2)
O4 0.040(2) 0.041(3) 0.030(2) -0.0015(19) 0.013(2) 0.0036(19)
O5 0.043(3) 0.045(3) 0.036(2) -0.010(2) 0.012(2) -0.003(2)
O6 0.050(3) 0.034(2) 0.035(2) -0.0019(19) 0.006(2) -0.007(2)
O7 0.045(3) 0.033(2) 0.047(3) -0.005(2) 0.005(2) 0.006(2)
O8 0.037(2) 0.042(3) 0.044(3) -0.013(2) 0.013(2) -0.0089(19)
O9 0.243(12) 0.031(4) 0.280(13) -0.002(5) 0.187(11) 0.010(5)
O10 0.112(6) 0.120(7) 0.126(7) -0.004(6) -0.058(6) 0.008(5)
O11 0.162(8) 0.117(7) 0.090(6) 0.000(5) 0.032(6) -0.037(6)
O12 0.059(3) 0.051(3) 0.049(3) -0.007(2) 0.011(2) -0.011(2)

loop_
_atom_type_symbol
_atom_type_description
_atom_type_scat_dispersion_real
_atom_type_scat_dispersion_imag
_atom_type_scat_source
C C 0.0033 0.0016 'International Tables Vol C Tables 4.2.6.8 and 6.1.1.4'
H H 0.0000 0.0000 'International Tables Vol C Tables 4.2.6.8 and 6.1.1.4'
Dy Dy -0.1892 4.4098 'International Tables Vol C Tables 4.2.6.8 and 6.1.1.4'
N N 0.0061 0.0033 'International Tables Vol C Tables 4.2.6.8 and 6.1.1.4'
O O 0.0106 0.0060 'International Tables Vol C Tables 4.2.6.8 and 6.1.1.4'

loop_
_geom_angle_atom_site_label_1
_geom_angle_atom_site_label_2
_geom_angle_atom_site_label_3
_geom_angle
N1 C1 C2 122.4(7)
N1 C1 H1 118.8
C2 C1 H1 118.8
C3 C2 C1 120.3(7)
C3 C2 H2 119.9
C1 C2 H2 119.9
C2 C3 C4 117.5(6)
C2 C3 H3 121.2
C4 C3 H3 121.2
C3 C4 C5 119.8(7)
C3 C4 H4 120.1
C5 C4 H4 120.1
N1 C5 C4 123.0(6)
N1 C5 C6 114.4(5)
C4 C5 C6 122.5(6)
N3 C6 N2 125.8(5)
N3 C6 C5 115.3(5)
N2 C6 C5 118.9(5)
O1 C7 N4 125.7(5)
O1 C7 C8 118.1(5)
N4 C7 C8 116.2(5)
C12 C8 C9 117.5(5)
C12 C8 C7 120.3(5)
C9 C8 C7 122.2(5)
C10 C9 C8 118.2(6)
C10 C9 H9 120.9
C8 C9 H9 120.9
C11 C10 C9 120.3(7)
C11 C10 H10 119.8
C9 C10 H10 119.8
N5 C11 C10 122.2(6)
N5 C11 H11 118.9
C10 C11 H11 118.9
N5 C12 C8 123.8(6)
N5 C12 H12 118.1
C8 C12 H12 118.1
O1 Dy1 O8 97.62(15)
O1 Dy1 O7 75.24(15)
O8 Dy1 O7 72.06(15)
O1 Dy1 O6 79.02(14)
O8 Dy1 O6 143.06(15)
O7 Dy1 O6 71.55(15)
O1 Dy1 O5 147.54(15)
O8 Dy1 O5 78.56(15)
O7 Dy1 O5 72.92(15)
O6 Dy1 O5 85.06(15)
O1 Dy1 N3 64.55(14)
O8 Dy1 N3 74.60(15)
O7 Dy1 N3 122.63(15)
O6 Dy1 N3 132.32(16)
O5 Dy1 N3 141.29(15)
O1 Dy1 O2 85.24(15)
O8 Dy1 O2 142.48(15)
O7 Dy1 O2 143.21(15)
O6 Dy1 O2 74.33(15)
O5 Dy1 O2 117.46(14)
N3 Dy1 O2 73.05(15)
O1 Dy1 O4 129.62(15)
O8 Dy1 O4 131.42(14)
O7 Dy1 O4 124.73(14)
O6 Dy1 O4 68.34(14)
O5 Dy1 O4 67.30(14)
N3 Dy1 O4 112.42(14)
O2 Dy1 O4 50.17(13)
O1 Dy1 N1 127.14(15)
O8 Dy1 N1 73.59(16)
O7 Dy1 N1 141.22(16)
O6 Dy1 N1 137.13(15)
O5 Dy1 N1 83.16(16)
N3 Dy1 N1 62.87(15)
O2 Dy1 N1 75.06(16)
O4 Dy1 N1 69.07(14)
O1 Dy1 N7 108.37(15)
O8 Dy1 N7 142.64(15)
O7 Dy1 N7 139.77(14)
O6 Dy1 N7 70.06(14)
O5 Dy1 N7 92.16(15)
N3 Dy1 N7 92.55(14)
O2 Dy1 N7 25.31(13)
O4 Dy1 N7 24.88(13)
N1 Dy1 N7 69.37(15)
C1 N1 C5 116.9(5)
C1 N1 Dy1 122.7(4)
C5 N1 Dy1 120.2(4)
O3 N7 O4 122.5(5)
O3 N7 O2 120.2(5)
O4 N7 O2 117.3(5)
O3 N7 Dy1 175.7(4)
O4 N7 Dy1 60.0(3)
O2 N7 Dy1 57.3(3)
C6 N2 H2A 120.0
C6 N2 H2B 120.0
H2A N2 H2B 120.0
C6 N3 N4 113.9(4)
C6 N3 Dy1 126.2(4)
N4 N3 Dy1 119.3(3)
C7 N4 N3 109.0(4)
C11 N5 C12 117.8(6)
O10 N6 O11 113.0(11)
O10 N6 O9 133.4(11)
O11 N6 O9 113.5(11)
C7 O1 Dy1 121.1(4)
N7 O2 Dy1 97.4(3)
N7 O4 Dy1 95.1(3)
Dy1 O5 H5A 109.3
Dy1 O5 H5B 109.4
H5A O5 H5B 109.5
Dy1 O6 H6A 109.2
Dy1 O6 H6B 109.4
H6A O6 H6B 109.5
Dy1 O7 H7A 109.2
Dy1 O7 H7B 109.3
H7A O7 H7B 109.5
Dy1 O8 H8A 109.2
Dy1 O8 H8B 109.2
H8A O8 H8B 109.5
H12A O12 H12B 109.5

loop_
_geom_bond_atom_site_label_1
_geom_bond_atom_site_label_2
_geom_bond_distance
C1 N1 1.340(8)
C1 C2 1.396(10)
C1 H1 0.9300
C2 C3 1.360(10)
C2 H2 0.9300
C3 C4 1.379(11)
C3 H3 0.9300
C4 C5 1.381(9)
C4 H4 0.9300
C5 N1 1.340(7)
C5 C6 1.501(8)
C6 N3 1.302(7)
C6 N2 1.338(7)
C7 O1 1.284(7)
C7 N4 1.306(7)
C7 C8 1.492(7)
C8 C12 1.380(8)
C8 C9 1.389(8)
C9 C10 1.372(9)
C9 H9 0.9300
C10 C11 1.365(10)
C10 H10 0.9300
C11 N5 1.326(9)
C11 H11 0.9300
C12 N5 1.332(8)
C12 H12 0.9300
Dy1 O1 2.307(4)
Dy1 O8 2.365(4)
Dy1 O7 2.402(4)
Dy1 O6 2.412(4)
Dy1 O5 2.419(4)
Dy1 N3 2.435(4)
Dy1 O2 2.502(4)
Dy1 O4 2.564(4)
Dy1 N1 2.579(5)
Dy1 N7 2.948(5)
N7 O3 1.226(6)
N7 O4 1.245(6)
N7 O2 1.271(6)
N2 H2A 0.8600
N2 H2B 0.8600
N3 N4 1.420(6)
N6 O10 1.201(10)
N6 O11 1.251(11)
N6 O9 1.291(12)
O5 H5A 0.8500
O5 H5B 0.8500
O6 H6A 0.8500
O6 H6B 0.8501
O7 H7A 0.8500
O7 H7B 0.8501
O8 H8A 0.8500
O8 H8B 0.8501
O12 H12A 0.8500
O12 H12B 0.8499

loop_
_geom_torsion_atom_site_label_1
_geom_torsion_atom_site_label_2
_geom_torsion_atom_site_label_3
_geom_torsion_atom_site_label_4
_geom_torsion
N1 C1 C2 C3 -0.4(12)
C1 C2 C3 C4 -0.1(12)
C2 C3 C4 C5 1.3(12)
C3 C4 C5 N1 -2.1(11)
C3 C4 C5 C6 178.0(6)
N1 C5 C6 N3 8.8(8)
C4 C5 C6 N3 -171.3(6)
N1 C5 C6 N2 -170.9(6)
C4 C5 C6 N2 9.0(9)
O1 C7 C8 C12 21.5(8)
N4 C7 C8 C12 -157.6(6)
O1 C7 C8 C9 -159.5(6)
N4 C7 C8 C9 21.4(8)
C12 C8 C9 C10 0.7(10)
C7 C8 C9 C10 -178.3(6)
C8 C9 C10 C11 -0.7(12)
C9 C10 C11 N5 0.0(13)
C9 C8 C12 N5 0.0(10)
C7 C8 C12 N5 179.1(6)
C2 C1 N1 C5 -0.3(11)
C2 C1 N1 Dy1 -176.7(5)
C4 C5 N1 C1 1.6(10)
C6 C5 N1 C1 -178.5(6)
C4 C5 N1 Dy1 178.1(5)
C6 C5 N1 Dy1 -2.0(7)
O1 Dy1 N1 C1 -179.9(5)
O8 Dy1 N1 C1 93.0(5)
O7 Dy1 N1 C1 64.5(6)
O6 Dy1 N1 C1 -62.2(6)
O5 Dy1 N1 C1 12.9(5)
N3 Dy1 N1 C1 173.7(6)
O2 Dy1 N1 C1 -107.9(5)
O4 Dy1 N1 C1 -55.4(5)
N7 Dy1 N1 C1 -82.0(5)
O1 Dy1 N1 C5 3.8(5)
O8 Dy1 N1 C5 -83.4(4)
O7 Dy1 N1 C5 -111.8(5)
O6 Dy1 N1 C5 121.5(4)
O5 Dy1 N1 C5 -163.4(5)
N3 Dy1 N1 C5 -2.6(4)
O2 Dy1 N1 C5 75.8(4)
O4 Dy1 N1 C5 128.3(5)
N7 Dy1 N1 C5 101.7(5)
O1 Dy1 N7 O3 81(6)
O8 Dy1 N7 O3 -50(6)
O7 Dy1 N7 O3 170(6)
O6 Dy1 N7 O3 152(6)
O5 Dy1 N7 O3 -124(6)
N3 Dy1 N7 O3 17(6)
O2 Dy1 N7 O3 56(6)
O4 Dy1 N7 O3 -127(6)
N1 Dy1 N7 O3 -42(6)
O1 Dy1 N7 O4 -151.8(3)
O8 Dy1 N7 O4 76.5(4)
O7 Dy1 N7 O4 -63.1(4)
O6 Dy1 N7 O4 -81.3(3)
O5 Dy1 N7 O4 2.6(3)
N3 Dy1 N7 O4 144.2(3)
O2 Dy1 N7 O4 -176.8(5)
N1 Dy1 N7 O4 84.5(3)
O1 Dy1 N7 O2 25.0(3)
O8 Dy1 N7 O2 -106.7(4)
O7 Dy1 N7 O2 113.6(4)
O6 Dy1 N7 O2 95.5(3)
O5 Dy1 N7 O2 179.4(3)
N3 Dy1 N7 O2 -39.0(3)
O4 Dy1 N7 O2 176.8(5)
N1 Dy1 N7 O2 -98.7(3)
N2 C6 N3 N4 -4.4(8)
C5 C6 N3 N4 176.0(4)
N2 C6 N3 Dy1 167.0(5)
C5 C6 N3 Dy1 -12.7(7)
O1 Dy1 N3 C6 -165.9(5)
O8 Dy1 N3 C6 87.6(5)
O7 Dy1 N3 C6 143.9(5)
O6 Dy1 N3 C6 -121.8(5)
O5 Dy1 N3 C6 39.9(6)
O2 Dy1 N3 C6 -73.1(5)
O4 Dy1 N3 C6 -41.3(5)
N1 Dy1 N3 C6 8.5(4)
N7 Dy1 N3 C6 -56.8(5)
O1 Dy1 N3 N4 5.0(3)
O8 Dy1 N3 N4 -101.4(4)
O7 Dy1 N3 N4 -45.2(4)
O6 Dy1 N3 N4 49.1(4)
O5 Dy1 N3 N4 -149.2(3)
O2 Dy1 N3 N4 97.8(4)
O4 Dy1 N3 N4 129.6(3)
N1 Dy1 N3 N4 179.4(4)
N7 Dy1 N3 N4 114.2(4)
O1 C7 N4 N3 -0.4(8)
C8 C7 N4 N3 178.6(4)
C6 N3 N4 C7 167.6(5)
Dy1 N3 N4 C7 -4.4(6)
C10 C11 N5 C12 0.7(12)
C8 C12 N5 C11 -0.7(11)
N4 C7 O1 Dy1 5.4(8)
C8 C7 O1 Dy1 -173.6(4)
O8 Dy1 O1 C7 63.7(4)
O7 Dy1 O1 C7 132.8(4)
O6 Dy1 O1 C7 -153.6(4)
O5 Dy1 O1 C7 144.3(4)
N3 Dy1 O1 C7 -5.2(4)
O2 Dy1 O1 C7 -78.7(4)
O4 Dy1 O1 C7 -104.1(4)
N1 Dy1 O1 C7 -11.5(5)
N7 Dy1 O1 C7 -89.1(4)
O3 N7 O2 Dy1 -175.9(5)
O4 N7 O2 Dy1 3.2(5)
O1 Dy1 O2 N7 -156.3(3)
O8 Dy1 O2 N7 107.4(4)
O7 Dy1 O2 N7 -98.9(4)
O6 Dy1 O2 N7 -76.4(3)
O5 Dy1 O2 N7 -0.7(4)
N3 Dy1 O2 N7 138.9(3)
O4 Dy1 O2 N7 -1.8(3)
N1 Dy1 O2 N7 73.2(3)
O3 N7 O4 Dy1 175.9(5)
O2 N7 O4 Dy1 -3.1(5)
O1 Dy1 O4 N7 35.6(4)
O8 Dy1 O4 N7 -128.1(3)
O7 Dy1 O4 N7 135.5(3)
O6 Dy1 O4 N7 89.1(3)
O5 Dy1 O4 N7 -177.1(4)
N3 Dy1 O4 N7 -39.2(3)
O2 Dy1 O4 N7 1.8(3)
N1 Dy1 O4 N7 -85.9(3)
